data_7220239
loop_
_publ_author_name
'Armaghan, Mahsa'
'Lu, Wei-Yu'
'Wu, Di'
'Wei, Yao'
'Yuan, Feng-Ling'
'Weng, Ng Seik'
'MOHHAMADPOUR AMINI, MOSTAFA'
'Zhang, Wen-Hua'
'Young, David James'
'Hor, Andy'
'Lang, Jian-Ping'

_publ_section_title
;
 Isolation of first row transition metal--carboxylate zwitterions
;
_journal_name_full 'RSC Adv.'
_journal_paper_doi 10.1039/C5RA05564D
_journal_year 2015
_chemical_formula_moiety 'C14 H16 N2 Ni O8'
_chemical_formula_sum 'C14 H16 N2 Ni O8'
_chemical_formula_weight 399.00
_chemical_name_systematic
; 
 ? 
;
_space_group_IT_number 61
_symmetry_cell_setting orthorhombic
_symmetry_space_group_name_Hall '-P 2ac 2ab'
_symmetry_space_group_name_H-M 'P b c a'
_atom_sites_solution_hydrogens geom
_atom_sites_solution_primary direct
_atom_sites_solution_secondary difmap
_audit_creation_method SHELXL-97
_audit_update_record
;
2014-07-10 deposited with the CCDC.
2015-05-07 downloaded from the CCDC.
;
_cell_angle_alpha 90.00
_cell_angle_beta 90.00
_cell_angle_gamma 90.00
_cell_formula_units_Z 4
_cell_length_a 7.1353(4)
_cell_length_b 13.2866(8)
_cell_length_c 16.8095(10)
_cell_measurement_reflns_used 9900
_cell_measurement_temperature 296(2)
_cell_measurement_theta_max 42.90
_cell_measurement_theta_min 3.066
_cell_volume 1593.61(16)
_computing_cell_refinement 'ApexII (Bruker, 2011)'
_computing_data_collection 'ApexII (Bruker, 2011)'
_computing_data_reduction 'ApexII (Bruker, 2011)'
_computing_molecular_graphics 'SHELXL-97 (Sheldrick, 2008)'
_computing_publication_material 'publCIF (Westrip, 2010)'
_computing_structure_refinement 'SHELXL-97 (Sheldrick, 2008)'
_computing_structure_solution 'SHELXS-97 (Sheldrick, 2008)'
_diffrn_ambient_temperature 296(2)
_diffrn_measured_fraction_theta_full 1.000
_diffrn_measured_fraction_theta_max 1.000
_diffrn_measurement_device_type 'Bruker ApexII'
_diffrn_measurement_method 'phi and omega scans'
_diffrn_radiation_monochromator graphite
_diffrn_radiation_source 'fine-focus sealed tube'
_diffrn_radiation_type MoK\a
_diffrn_radiation_wavelength 0.71073
_diffrn_reflns_av_R_equivalents 0.0309
_diffrn_reflns_av_sigmaI/netI 0.0178
_diffrn_reflns_limit_h_max 12
_diffrn_reflns_limit_h_min -8
_diffrn_reflns_limit_k_max 24
_diffrn_reflns_limit_k_min -24
_diffrn_reflns_limit_l_max 30
_diffrn_reflns_limit_l_min -29
_diffrn_reflns_number 45407
_diffrn_reflns_theta_full 40.25
_diffrn_reflns_theta_max 40.25
_diffrn_reflns_theta_min 2.42
_diffrn_standards_decay_% 0
_diffrn_standards_interval_count 0
_diffrn_standards_interval_time 0
_diffrn_standards_number 0
_exptl_absorpt_coefficient_mu 1.265
_exptl_absorpt_correction_T_max 0.9280
_exptl_absorpt_correction_T_min 0.7427
_exptl_absorpt_correction_type multi-scan
_exptl_absorpt_process_details 'SADABS, (Sheldrick 2008)'
_exptl_crystal_colour blue
_exptl_crystal_density_diffrn 1.663
_exptl_crystal_density_method 'not measured'
_exptl_crystal_description prism
_exptl_crystal_F_000 824
_exptl_crystal_size_max 0.25
_exptl_crystal_size_mid 0.20
_exptl_crystal_size_min 0.06
_refine_diff_density_max 0.605
_refine_diff_density_min -0.495
_refine_diff_density_rms 0.068
_refine_ls_extinction_method none
_refine_ls_goodness_of_fit_ref 1.041
_refine_ls_hydrogen_treatment mixed
_refine_ls_matrix_type full
_refine_ls_number_parameters 127
_refine_ls_number_reflns 5008
_refine_ls_number_restraints 3
_refine_ls_restrained_S_all 1.041
_refine_ls_R_factor_all 0.0514
_refine_ls_R_factor_gt 0.0322
_refine_ls_shift/su_max 0.001
_refine_ls_shift/su_mean 0.000
_refine_ls_structure_factor_coef Fsqd
_refine_ls_weighting_details 'calc w=1/[\s^2^(Fo^2^)+(0.0411P)^2^+0.4543P] where P=(Fo^2^+2Fc^2^)/3'
_refine_ls_weighting_scheme calc
_refine_ls_wR_factor_gt 0.0841
_refine_ls_wR_factor_ref 0.0947
_reflns_number_gt 3552
_reflns_number_total 5008
_reflns_threshold_expression >2sigma(I)
_cod_data_source_file c5ra05564d2.cif
_cod_data_source_block 4
_cod_original_sg_symbol_H-M Pbca
_cod_database_code 7220239

loop_
_symmetry_equiv_pos_as_xyz
'x, y, z'
'-x+1/2, -y, z+1/2'
'-x, y+1/2, -z+1/2'
'x+1/2, -y+1/2, -z'
'-x, -y, -z'
'x-1/2, y, -z-1/2'
'x, -y-1/2, z-1/2'
'-x-1/2, y-1/2, z'

loop_
_atom_site_label
_atom_site_type_symbol
_atom_site_fract_x
_atom_site_fract_y
_atom_site_fract_z
_atom_site_U_iso_or_equiv
_atom_site_adp_type
_atom_site_occupancy
_atom_site_symmetry_multiplicity
_atom_site_calc_flag
_atom_site_refinement_flags
Ni1 Ni 1.0000 0.0000 0.5000 0.02100(5) Uani 1 2 d S
O1 O 0.91687(13) 0.14849(5) 0.49016(4) 0.02869(15) Uani 1 1 d D
H1 H 0.926(3) 0.1838(13) 0.4488(9) 0.059(5) Uiso 1 1 d D
O2 O 0.9469(2) 0.25497(7) 0.85978(5) 0.0666(4) Uani 1 1 d .
O3 O 1.00482(12) 0.10512(7) 0.91076(4) 0.03420(17) Uani 1 1 d .
O1W O 1.27108(12) 0.04420(6) 0.47071(5) 0.03114(15) Uani 1 1 d D
H2W H 1.334(2) -0.0049(11) 0.4539(11) 0.051(5) Uiso 1 1 d D
H1W H 1.329(2) 0.0632(14) 0.5089(9) 0.049(5) Uiso 1 1 d D
N1 N 1.02401(12) 0.04777(6) 0.61662(4) 0.02321(14) Uani 1 1 d .
C1 C 0.95406(19) 0.20973(7) 0.55726(5) 0.0314(2) Uani 1 1 d .
H1A H 0.8489 0.2544 0.5667 0.038 Uiso 1 1 calc R
H1B H 1.0642 0.2507 0.5473 0.038 Uiso 1 1 calc R
C2 C 0.98607(13) 0.14499(6) 0.62913(5) 0.02235(15) Uani 1 1 d .
C3 C 0.97599(15) 0.18526(7) 0.70536(5) 0.02617(18) Uani 1 1 d .
H3 H 0.9501 0.2533 0.7125 0.031 Uiso 1 1 calc R
C4 C 1.00473(13) 0.12360(7) 0.77049(5) 0.02259(15) Uani 1 1 d .
C5 C 1.04595(17) 0.02286(7) 0.75715(5) 0.02851(18) Uani 1 1 d .
H5 H 1.0675 -0.0204 0.7996 0.034 Uiso 1 1 calc R
C6 C 1.0544(2) -0.01210(7) 0.67986(6) 0.0306(2) Uani 1 1 d .
H6 H 1.0822 -0.0796 0.6712 0.037 Uiso 1 1 calc R
C7 C 0.98536(15) 0.16440(7) 0.85409(5) 0.02745(18) Uani 1 1 d .

loop_
_atom_site_aniso_label
_atom_site_aniso_U_11
_atom_site_aniso_U_22
_atom_site_aniso_U_33
_atom_site_aniso_U_23
_atom_site_aniso_U_13
_atom_site_aniso_U_12
Ni1 0.03349(9) 0.01829(7) 0.01123(6) -0.00188(4) -0.00018(5) 0.00209(5)
O1 0.0517(5) 0.0211(3) 0.0132(2) 0.0010(2) -0.0016(2) 0.0043(3)
O2 0.1572(12) 0.0258(4) 0.0166(3) -0.0051(3) -0.0016(5) 0.0189(6)
O3 0.0510(5) 0.0362(4) 0.0153(3) 0.0066(3) 0.0025(3) 0.0071(3)
O1W 0.0351(4) 0.0319(4) 0.0263(3) -0.0066(3) 0.0000(3) -0.0007(3)
N1 0.0370(4) 0.0192(3) 0.0135(2) -0.0020(2) -0.0007(2) 0.0027(3)
C1 0.0603(6) 0.0194(3) 0.0146(3) 0.0013(3) -0.0001(4) 0.0021(4)
C2 0.0363(4) 0.0179(3) 0.0128(3) -0.0001(2) 0.0009(3) 0.0006(3)
C3 0.0471(5) 0.0181(3) 0.0134(3) -0.0013(2) 0.0005(3) 0.0022(3)
C4 0.0348(4) 0.0203(3) 0.0128(3) -0.0009(2) -0.0002(3) -0.0002(3)
C5 0.0491(5) 0.0207(3) 0.0157(3) 0.0004(3) -0.0032(3) 0.0045(4)
C6 0.0546(6) 0.0201(3) 0.0170(3) -0.0016(3) -0.0038(4) 0.0080(4)
C7 0.0462(6) 0.0236(4) 0.0125(3) -0.0008(3) -0.0005(3) 0.0011(3)

loop_
_atom_type_symbol
_atom_type_description
_atom_type_scat_dispersion_real
_atom_type_scat_dispersion_imag
_atom_type_scat_source
C C 0.0033 0.0016 'International Tables Vol C Tables 4.2.6.8 and 6.1.1.4'
H H 0.0000 0.0000 'International Tables Vol C Tables 4.2.6.8 and 6.1.1.4'
N N 0.0061 0.0033 'International Tables Vol C Tables 4.2.6.8 and 6.1.1.4'
O O 0.0106 0.0060 'International Tables Vol C Tables 4.2.6.8 and 6.1.1.4'
Ni Ni 0.3393 1.1124 'International Tables Vol C Tables 4.2.6.8 and 6.1.1.4'

loop_
_geom_angle_atom_site_label_1
_geom_angle_atom_site_label_2
_geom_angle_atom_site_label_3
_geom_angle
_geom_angle_site_symmetry_1
_geom_angle_site_symmetry_3
O1 Ni1 O1 180.00(3) 5_756 .
O1 Ni1 N1 78.85(3) 5_756 5_756
O1 Ni1 N1 101.15(3) . 5_756
O1 Ni1 N1 101.15(3) 5_756 .
O1 Ni1 N1 78.85(3) . .
N1 Ni1 N1 180.0 5_756 .
O1 Ni1 O1W 91.24(3) 5_756 .
O1 Ni1 O1W 88.76(3) . .
N1 Ni1 O1W 86.52(3) 5_756 .
N1 Ni1 O1W 93.48(3) . .
O1 Ni1 O1W 88.76(3) 5_756 5_756
O1 Ni1 O1W 91.24(3) . 5_756
N1 Ni1 O1W 93.48(3) 5_756 5_756
N1 Ni1 O1W 86.52(3) . 5_756
O1W Ni1 O1W 180.0 . 5_756
C1 O1 Ni1 115.53(6) . .
C1 O1 H1 108.8(13) . .
Ni1 O1 H1 125.2(13) . .
Ni1 O1W H2W 110.8(12) . .
Ni1 O1W H1W 112.1(13) . .
H2W O1W H1W 103.9(19) . .
C2 N1 C6 118.68(7) . .
C2 N1 Ni1 115.41(6) . .
C6 N1 Ni1 125.52(6) . .
O1 C1 C2 109.91(7) . .
O1 C1 H1A 109.7 . .
C2 C1 H1A 109.7 . .
O1 C1 H1B 109.7 . .
C2 C1 H1B 109.7 . .
H1A C1 H1B 108.2 . .
N1 C2 C3 121.83(8) . .
N1 C2 C1 117.27(7) . .
C3 C2 C1 120.90(8) . .
C4 C3 C2 119.60(8) . .
C4 C3 H3 120.2 . .
C2 C3 H3 120.2 . .
C3 C4 C5 118.33(8) . .
C3 C4 C7 120.64(8) . .
C5 C4 C7 120.99(8) . .
C6 C5 C4 119.04(8) . .
C6 C5 H5 120.5 . .
C4 C5 H5 120.5 . .
N1 C6 C5 122.50(8) . .
N1 C6 H6 118.7 . .
C5 C6 H6 118.7 . .
O2 C7 O3 125.53(9) . .
O2 C7 C4 116.13(8) . .
O3 C7 C4 118.32(9) . .

loop_
_geom_bond_atom_site_label_1
_geom_bond_atom_site_label_2
_geom_bond_distance
_geom_bond_site_symmetry_2
Ni1 O1 2.0669(7) 5_756
Ni1 O1 2.0669(7) .
Ni1 N1 2.0677(7) 5_756
Ni1 N1 2.0677(7) .
Ni1 O1W 2.0805(9) .
Ni1 O1W 2.0805(9) 5_756
O1 C1 1.4158(12) .
O1 H1 0.841(14) .
O2 C7 1.2379(13) .
O3 C7 1.2437(12) .
O1W H2W 0.839(13) .
O1W H1W 0.803(13) .
N1 C2 1.3364(11) .
N1 C6 1.3454(12) .
C1 C2 1.5006(12) .
C1 H1A 0.9700 .
C1 H1B 0.9700 .
C2 C3 1.3906(12) .
C3 C4 1.3827(12) .
C3 H3 0.9300 .
C4 C5 1.3886(13) .
C4 C7 1.5125(12) .
C5 C6 1.3810(13) .
C5 H5 0.9300 .
C6 H6 0.9300 .
